data_4502683
loop_
_publ_author_name
'Aitipamula, Srinivasulu'
'Chow, Pui Shan'
'Tan, Reginald B. H.'

_publ_section_title
;
 Polymorphs and Solvates of a Cocrystal Involving an Analgesic Drug,
 Ethenzamide, and 3,5-Dinitrobenzoic Acid
;
_journal_issue 5
_journal_name_full 'Crystal Growth &amp; Design'
_journal_page_first 2229
_journal_paper_doi 10.1021/cg9015178
_journal_volume 10
_journal_year 2010
_chemical_formula_moiety 'C9 H11 N O2, C7 H4 N2 O6'
_chemical_formula_sum 'C16 H15 N3 O8'
_chemical_formula_weight 377.31
_chemical_name_common
;
Ethylacetate solvate of 1:1 cocrystal of 
ethenzamide and 3,5-dinitrobenzoic acid
;
_chemical_name_systematic
;
Ethylacetate solvate of 1:1 cocrystal of 
ethenzamide and 3,5-dinitrobenzoic acid
;
_space_group_IT_number 2
_symmetry_cell_setting triclinic
_symmetry_space_group_name_Hall '-P 1'
_symmetry_space_group_name_H-M 'P -1'
_atom_sites_solution_hydrogens geom
_atom_sites_solution_primary direct
_atom_sites_solution_secondary difmap
_audit_creation_method SHELXL-97
_cell_angle_alpha 104.91(3)
_cell_angle_beta 92.45(3)
_cell_angle_gamma 99.99(3)
_cell_formula_units_Z 2
_cell_length_a 7.6503(15)
_cell_length_b 8.1921(16)
_cell_length_c 15.810(3)
_cell_measurement_reflns_used 2394
_cell_measurement_temperature 110(2)
_cell_measurement_theta_max 31.0651
_cell_measurement_theta_min 2.6030
_cell_volume 939.0(4)
_computing_cell_refinement 'CrystalClear (Rigaku Inc., 2008)'
_computing_data_collection 'CrystalClear (Rigaku Inc., 2008)'
_computing_data_reduction 'CrystalClear (Rigaku Inc., 2008)'
_computing_structure_refinement 'SHELXL-97 (Sheldrick, 1997)'
_computing_structure_solution 'SHELXS-97 (Sheldrick, 1990)'
_diffrn_ambient_temperature 110(2)
_diffrn_measured_fraction_theta_full 0.988
_diffrn_measured_fraction_theta_max 0.988
_diffrn_measurement_device_type 'Rigaku Saturn 70 CCD area detector'
_diffrn_measurement_method '\w scans'
_diffrn_radiation_monochromator graphite
_diffrn_radiation_source 'fine-focus sealed tube'
_diffrn_radiation_type MoK\a
_diffrn_radiation_wavelength 0.71073
_diffrn_reflns_av_R_equivalents 0.0330
_diffrn_reflns_av_sigmaI/netI 0.0340
_diffrn_reflns_limit_h_max 10
_diffrn_reflns_limit_h_min -10
_diffrn_reflns_limit_k_max 10
_diffrn_reflns_limit_k_min -9
_diffrn_reflns_limit_l_max 21
_diffrn_reflns_limit_l_min -21
_diffrn_reflns_number 14314
_diffrn_reflns_theta_full 28.28
_diffrn_reflns_theta_max 28.28
_diffrn_reflns_theta_min 1.34
_exptl_absorpt_coefficient_mu 0.109
_exptl_absorpt_correction_T_max 0.9860
_exptl_absorpt_correction_T_min 0.9649
_exptl_absorpt_correction_type multi-scan
_exptl_absorpt_process_details 'R. H. Blessing, Acta Cryst. 1995 A51, 33-38'
_exptl_crystal_colour colorless
_exptl_crystal_density_diffrn 1.334
_exptl_crystal_density_method 'not measured'
_exptl_crystal_description block
_exptl_crystal_F_000 392
_exptl_crystal_size_max 0.33
_exptl_crystal_size_mid 0.20
_exptl_crystal_size_min 0.13
_refine_diff_density_max 0.263
_refine_diff_density_min -0.256
_refine_diff_density_rms 0.066
_refine_ls_extinction_method none
_refine_ls_goodness_of_fit_ref 1.121
_refine_ls_hydrogen_treatment mixed
_refine_ls_matrix_type full
_refine_ls_number_parameters 257
_refine_ls_number_reflns 4603
_refine_ls_number_restraints 0
_refine_ls_restrained_S_all 1.121
_refine_ls_R_factor_all 0.0737
_refine_ls_R_factor_gt 0.0634
_refine_ls_shift/su_max 0.000
_refine_ls_shift/su_mean 0.000
_refine_ls_structure_factor_coef Fsqd
_refine_ls_weighting_details 'calc w=1/[\s^2^(Fo^2^)+(0.0767P)^2^+0.3258P] where P=(Fo^2^+2Fc^2^)/3'
_refine_ls_weighting_scheme calc
_refine_ls_wR_factor_gt 0.1583
_refine_ls_wR_factor_ref 0.1659
_reflns_number_gt 3967
_reflns_number_total 4603
_reflns_threshold_expression >2sigma(I)
_cod_data_source_file cg9015178_si_001.cif
_cod_data_source_block EA+DNBA-Ethylacetate
_cod_depositor_comments
;
The following automatic conversions were performed:

'_symmetry_cell_setting' value 'Triclinic' changed to 'triclinic'
according to /home/saulius/struct/CIF-dictionaries/cif_core.dic
dictionary named 'cif_core.dic' version 2.4.2 from 2011-04-26.

Automatic conversion script
Id: cif_fix_values 1715 2011-07-08 13:25:40Z adriana 
;
_cod_original_sg_symbol_H-M P-1
_cod_database_code 4502683

loop_
_symmetry_equiv_pos_as_xyz
'x, y, z'
'-x, -y, -z'

loop_
_atom_site_label
_atom_site_type_symbol
_atom_site_fract_x
_atom_site_fract_y
_atom_site_fract_z
_atom_site_U_iso_or_equiv
_atom_site_adp_type
_atom_site_occupancy
_atom_site_symmetry_multiplicity
_atom_site_calc_flag
_atom_site_refinement_flags
O1 O 0.34984(17) 1.02089(16) 0.11326(8) 0.0296(3) Uani 1 1 d .
O2 O 0.11067(18) 0.52505(16) 0.11444(9) 0.0331(3) Uani 1 1 d .
N3 N 0.1522(2) 0.7152(2) 0.03509(10) 0.0321(3) Uani 1 1 d .
C2 C 0.3958(2) 0.9592(2) 0.18185(11) 0.0266(4) Uani 1 1 d .
C1 C 0.1879(2) 0.6680(2) 0.10683(11) 0.0274(4) Uani 1 1 d .
C4 C 0.3185(2) 0.7884(2) 0.17958(11) 0.0268(4) Uani 1 1 d .
C5 C 0.5131(2) 1.0614(2) 0.25392(12) 0.0309(4) Uani 1 1 d .
H5 H 0.5651 1.1763 0.2553 0.037 Uiso 1 1 calc R
C6 C 0.3631(2) 0.7259(2) 0.25011(11) 0.0304(4) Uani 1 1 d .
H6 H 0.3130 0.6109 0.2493 0.036 Uiso 1 1 calc R
C7 C 0.4414(2) 1.1898(2) 0.11007(12) 0.0297(4) Uani 1 1 d .
H7A H 0.5714 1.1938 0.1101 0.036 Uiso 1 1 calc R
H7B H 0.4191 1.2794 0.1616 0.036 Uiso 1 1 calc R
C8 C 0.3682(2) 1.2188(2) 0.02639(12) 0.0325(4) Uani 1 1 d .
H8A H 0.3908 1.1290 -0.0240 0.049 Uiso 1 1 calc R
H8B H 0.4266 1.3318 0.0213 0.049 Uiso 1 1 calc R
H8C H 0.2395 1.2147 0.0274 0.049 Uiso 1 1 calc R
C9 C 0.5532(2) 0.9953(3) 0.32284(12) 0.0334(4) Uani 1 1 d .
H9 H 0.6324 1.0655 0.3716 0.040 Uiso 1 1 calc R
C10 C 0.4796(2) 0.8280(3) 0.32190(12) 0.0348(4) Uani 1 1 d .
H10 H 0.5079 0.7832 0.3695 0.042 Uiso 1 1 calc R
O3 O -0.10115(19) 1.14390(18) 0.11171(9) 0.0388(3) Uani 1 1 d .
O4 O 0.10316(18) 1.32116(18) 0.21660(9) 0.0352(3) Uani 1 1 d .
N1 N -0.2354(2) 0.5915(2) 0.20833(10) 0.0328(3) Uani 1 1 d .
O8 O -0.3088(2) 0.55921(19) 0.13352(9) 0.0426(4) Uani 1 1 d .
C11 C -0.1167(2) 0.8833(2) 0.19775(11) 0.0275(4) Uani 1 1 d .
H11 H -0.1820 0.8551 0.1418 0.033 Uiso 1 1 calc R
O5 O 0.2678(2) 1.1442(2) 0.47403(10) 0.0486(4) Uani 1 1 d .
C12 C 0.0716(2) 0.9603(2) 0.35950(11) 0.0278(4) Uani 1 1 d .
N2 N 0.1738(2) 1.0007(2) 0.44574(10) 0.0354(4) Uani 1 1 d .
O6 O 0.1582(2) 0.8890(2) 0.48527(10) 0.0450(4) Uani 1 1 d .
O7 O -0.2493(2) 0.49170(19) 0.25450(10) 0.0453(4) Uani 1 1 d .
C13 C -0.0301(2) 0.7971(2) 0.32710(11) 0.0288(4) Uani 1 1 d .
H13 H -0.0362 0.7130 0.3591 0.035 Uiso 1 1 calc R
C14 C -0.0132(2) 1.0467(2) 0.23329(11) 0.0274(4) Uani 1 1 d .
C15 C 0.0832(2) 1.0864(2) 0.31517(11) 0.0281(4) Uani 1 1 d .
H15 H 0.1549 1.1971 0.3399 0.034 Uiso 1 1 calc R
C16 C -0.1228(2) 0.7630(2) 0.24536(11) 0.0277(4) Uani 1 1 d .
C3 C -0.0093(2) 1.1743(2) 0.18014(12) 0.0294(4) Uani 1 1 d .
H4A H 0.113(5) 1.412(5) 0.181(3) 0.110(13) Uiso 1 1 d .
H3B H 0.206(3) 0.817(3) 0.0262(15) 0.042(6) Uiso 1 1 d .
H3A H 0.073(3) 0.644(3) -0.0090(16) 0.042(6) Uiso 1 1 d .

loop_
_atom_site_aniso_label
_atom_site_aniso_U_11
_atom_site_aniso_U_22
_atom_site_aniso_U_33
_atom_site_aniso_U_23
_atom_site_aniso_U_13
_atom_site_aniso_U_12
O1 0.0318(6) 0.0266(6) 0.0279(6) 0.0078(5) -0.0036(5) -0.0004(5)
O2 0.0383(7) 0.0254(6) 0.0344(7) 0.0096(5) -0.0009(5) 0.0011(5)
N3 0.0388(8) 0.0278(8) 0.0257(7) 0.0066(6) -0.0047(6) -0.0016(7)
C2 0.0249(8) 0.0302(9) 0.0242(7) 0.0070(6) 0.0008(6) 0.0045(7)
C1 0.0278(8) 0.0260(8) 0.0281(8) 0.0062(6) 0.0031(6) 0.0055(7)
C4 0.0253(8) 0.0299(9) 0.0249(8) 0.0063(7) 0.0028(6) 0.0055(7)
C5 0.0271(8) 0.0323(9) 0.0299(8) 0.0049(7) 0.0002(7) 0.0026(7)
C6 0.0304(9) 0.0330(9) 0.0287(8) 0.0095(7) 0.0020(7) 0.0068(7)
C7 0.0276(8) 0.0270(9) 0.0312(8) 0.0058(7) -0.0010(7) 0.0003(7)
C8 0.0325(9) 0.0311(9) 0.0329(9) 0.0096(7) 0.0000(7) 0.0029(7)
C9 0.0261(8) 0.0407(10) 0.0289(8) 0.0039(7) -0.0022(7) 0.0038(7)
C10 0.0320(9) 0.0447(11) 0.0299(9) 0.0117(8) -0.0009(7) 0.0110(8)
O3 0.0423(8) 0.0388(8) 0.0346(7) 0.0142(6) -0.0059(6) 0.0018(6)
O4 0.0354(7) 0.0306(7) 0.0381(7) 0.0120(6) -0.0036(6) -0.0002(5)
N1 0.0317(8) 0.0302(8) 0.0346(8) 0.0078(6) -0.0004(6) 0.0034(6)
O8 0.0458(8) 0.0383(8) 0.0360(7) 0.0052(6) -0.0103(6) -0.0022(6)
C11 0.0247(8) 0.0308(9) 0.0259(8) 0.0062(7) 0.0013(6) 0.0049(7)
O5 0.0522(9) 0.0462(9) 0.0367(8) 0.0030(6) -0.0126(7) -0.0029(7)
C12 0.0278(8) 0.0333(9) 0.0219(7) 0.0073(7) -0.0004(6) 0.0055(7)
N2 0.0350(8) 0.0433(10) 0.0270(7) 0.0075(7) 0.0002(6) 0.0084(7)
O6 0.0513(9) 0.0527(9) 0.0341(7) 0.0187(7) -0.0035(6) 0.0096(7)
O7 0.0549(9) 0.0334(8) 0.0455(8) 0.0156(6) -0.0046(7) -0.0027(7)
C13 0.0320(9) 0.0312(9) 0.0252(8) 0.0099(7) 0.0031(7) 0.0078(7)
C14 0.0244(8) 0.0306(9) 0.0269(8) 0.0071(7) 0.0027(6) 0.0056(7)
C15 0.0234(8) 0.0292(9) 0.0278(8) 0.0035(7) 0.0018(6) 0.0014(6)
C16 0.0266(8) 0.0268(9) 0.0279(8) 0.0056(7) 0.0014(6) 0.0034(7)
C3 0.0279(8) 0.0320(9) 0.0295(8) 0.0098(7) 0.0029(7) 0.0067(7)

loop_
_atom_type_symbol
_atom_type_description
_atom_type_scat_dispersion_real
_atom_type_scat_dispersion_imag
_atom_type_scat_source
C C 0.0033 0.0016 'International Tables Vol C Tables 4.2.6.8 and 6.1.1.4'
H H 0.0000 0.0000 'International Tables Vol C Tables 4.2.6.8 and 6.1.1.4'
N N 0.0061 0.0033 'International Tables Vol C Tables 4.2.6.8 and 6.1.1.4'
O O 0.0106 0.0060 'International Tables Vol C Tables 4.2.6.8 and 6.1.1.4'

loop_
_geom_angle_atom_site_label_1
_geom_angle_atom_site_label_2
_geom_angle_atom_site_label_3
_geom_angle
C2 O1 C7 118.78(13)
C1 N3 H3B 123.1(15)
C1 N3 H3A 120.4(15)
H3B N3 H3A 116(2)
O1 C2 C5 121.85(16)
O1 C2 C4 118.07(15)
C5 C2 C4 120.06(17)
O2 C1 N3 119.87(17)
O2 C1 C4 120.63(16)
N3 C1 C4 119.49(16)
C6 C4 C2 118.19(16)
C6 C4 C1 116.98(16)
C2 C4 C1 124.83(16)
C9 C5 C2 120.06(18)
C9 C5 H5 120.0
C2 C5 H5 120.0
C4 C6 C10 121.68(18)
C4 C6 H6 119.2
C10 C6 H6 119.2
O1 C7 C8 106.53(14)
O1 C7 H7A 110.4
C8 C7 H7A 110.4
O1 C7 H7B 110.4
C8 C7 H7B 110.4
H7A C7 H7B 108.6
C7 C8 H8A 109.5
C7 C8 H8B 109.5
H8A C8 H8B 109.5
C7 C8 H8C 109.5
H8A C8 H8C 109.5
H8B C8 H8C 109.5
C5 C9 C10 120.90(17)
C5 C9 H9 119.5
C10 C9 H9 119.5
C9 C10 C6 119.10(18)
C9 C10 H10 120.4
C6 C10 H10 120.4
C3 O4 H4A 115(2)
O7 N1 O8 124.76(17)
O7 N1 C16 117.41(16)
O8 N1 C16 117.83(16)
C16 C11 C14 118.81(16)
C16 C11 H11 120.6
C14 C11 H11 120.6
C13 C12 C15 123.62(16)
C13 C12 N2 117.82(16)
C15 C12 N2 118.56(16)
O6 N2 O5 124.07(17)
O6 N2 C12 117.75(17)
O5 N2 C12 118.18(17)
C12 C13 C16 116.22(17)
C12 C13 H13 121.9
C16 C13 H13 121.9
C11 C14 C15 120.18(17)
C11 C14 C3 117.59(15)
C15 C14 C3 122.23(16)
C12 C15 C14 118.19(16)
C12 C15 H15 120.9
C14 C15 H15 120.9
C11 C16 C13 122.98(17)
C11 C16 N1 118.61(16)
C13 C16 N1 118.39(16)
O3 C3 O4 124.78(17)
O3 C3 C14 122.36(17)
O4 C3 C14 112.86(15)

loop_
_geom_bond_atom_site_label_1
_geom_bond_atom_site_label_2
_geom_bond_distance
O1 C2 1.366(2)
O1 C7 1.452(2)
O2 C1 1.254(2)
N3 C1 1.321(2)
N3 H3B 0.91(2)
N3 H3A 0.91(3)
C2 C5 1.402(2)
C2 C4 1.412(3)
C1 C4 1.507(2)
C4 C6 1.394(2)
C5 C9 1.381(3)
C5 H5 0.9500
C6 C10 1.395(3)
C6 H6 0.9500
C7 C8 1.505(3)
C7 H7A 0.9900
C7 H7B 0.9900
C8 H8A 0.9800
C8 H8B 0.9800
C8 H8C 0.9800
C9 C10 1.385(3)
C9 H9 0.9500
C10 H10 0.9500
O3 C3 1.209(2)
O4 C3 1.327(2)
O4 H4A 1.04(4)
N1 O7 1.223(2)
N1 O8 1.231(2)
N1 C16 1.474(2)
C11 C16 1.381(3)
C11 C14 1.394(3)
C11 H11 0.9500
O5 N2 1.228(2)
C12 C13 1.381(3)
C12 C15 1.383(3)
C12 N2 1.472(2)
N2 O6 1.227(2)
C13 C16 1.385(2)
C13 H13 0.9500
C14 C15 1.394(2)
C14 C3 1.498(3)
C15 H15 0.9500
